data_4316099
loop_
_publ_author_name
'Patrick L. Feng'
'David N. Hendrickson'

_publ_contact_author_address
;
Department of Chemistry and Biochemistry
University of California-San Diego
La Jolla, CA 92093
USA
;
_publ_contact_author_email dhendrickson@ucsd.edu
_publ_contact_author_name 'David N. Hendrickson'
_publ_section_title
;
 Isostructural Single-Chain and Single-Molecule Magnets
;
_journal_name_full 'Inorganic Chemistry'
_journal_page_first 6393
_journal_page_last 6395
_journal_paper_doi 10.1021/ic101016t
_journal_volume 49
_journal_year 2010
_chemical_formula_moiety 'C24 H24 Cd Mn3 N12 O10, C H3 O'
_chemical_formula_sum 'C25 H27 Cd Mn3 N12 O11'
_chemical_formula_weight 948.82
_space_group_IT_number 2
_symmetry_cell_setting triclinic
_symmetry_space_group_name_Hall '-P 1'
_symmetry_space_group_name_H-M 'P -1'
_atom_sites_solution_hydrogens geom
_atom_sites_solution_primary direct
_atom_sites_solution_secondary difmap
_cell_angle_alpha 118.936(3)
_cell_angle_beta 94.003(4)
_cell_angle_gamma 112.924(4)
_cell_formula_units_Z 2
_cell_length_a 13.166(5)
_cell_length_b 13.540(3)
_cell_length_c 13.897(3)
_cell_measurement_reflns_used 6653
_cell_measurement_temperature 100(2)
_cell_measurement_theta_max 25.03
_cell_measurement_theta_min 2.06
_cell_volume 1891.6(9)
_computing_cell_refinement 'Bruker SMART'
_computing_data_collection 'Bruker SMART'
_computing_data_reduction 'Bruker SAINT'
_computing_molecular_graphics ORTEP32
_computing_publication_material WINGX
_computing_structure_refinement 'SHELXL-97 (Sheldrick, 1997)'
_computing_structure_solution 'SHELXL-97 (Sheldrick, 1997)'
_diffrn_ambient_temperature 100(2)
_diffrn_measured_fraction_theta_full 0.994
_diffrn_measured_fraction_theta_max 0.994
_diffrn_measurement_device_type 'CCD area detector'
_diffrn_measurement_method 'phi and omega scans'
_diffrn_radiation_monochromator graphite
_diffrn_radiation_source 'fine-focus sealed tube'
_diffrn_radiation_type MoK\a
_diffrn_radiation_wavelength 0.71073
_diffrn_reflns_av_R_equivalents 0.0622
_diffrn_reflns_av_sigmaI/netI 0.0606
_diffrn_reflns_limit_h_max 15
_diffrn_reflns_limit_h_min -15
_diffrn_reflns_limit_k_max 16
_diffrn_reflns_limit_k_min -16
_diffrn_reflns_limit_l_max 16
_diffrn_reflns_limit_l_min -16
_diffrn_reflns_number 30313
_diffrn_reflns_theta_full 25.00
_diffrn_reflns_theta_max 25.03
_diffrn_reflns_theta_min 2.06
_exptl_absorpt_coefficient_mu 1.600
_exptl_absorpt_correction_T_max 0.619
_exptl_absorpt_correction_T_min 0.568
_exptl_absorpt_correction_type multi-scan
_exptl_absorpt_process_details SADABS
_exptl_crystal_colour black
_exptl_crystal_density_diffrn 1.666
_exptl_crystal_density_method 'not measured'
_exptl_crystal_description block
_exptl_crystal_F_000 944
_exptl_crystal_size_max 0.4
_exptl_crystal_size_mid 0.3
_exptl_crystal_size_min 0.3
_refine_diff_density_max 1.213
_refine_diff_density_min -1.786
_refine_diff_density_rms 0.159
_refine_ls_extinction_method none
_refine_ls_goodness_of_fit_ref 1.072
_refine_ls_hydrogen_treatment mixed
_refine_ls_matrix_type full
_refine_ls_number_parameters 485
_refine_ls_number_reflns 6653
_refine_ls_number_restraints 0
_refine_ls_restrained_S_all 1.072
_refine_ls_R_factor_all 0.0761
_refine_ls_R_factor_gt 0.0557
_refine_ls_shift/su_max 0.773
_refine_ls_shift/su_mean 0.002
_refine_ls_structure_factor_coef Fsqd
_refine_ls_weighting_details 'calc w=1/[\s^2^(Fo^2^)+(0.0783P)^2^+9.7325P] where P=(Fo^2^+2Fc^2^)/3'
_refine_ls_weighting_scheme calc
_refine_ls_wR_factor_gt 0.1518
_refine_ls_wR_factor_ref 0.1624
_reflns_number_gt 5092
_reflns_number_total 6653
_reflns_threshold_expression >2sigma(I)
_cod_data_source_file ic101016t_si_002.cif
_cod_data_source_block import
_cod_depositor_comments
;
The following automatic conversions were performed:

'_symmetry_cell_setting' value 'Triclinic' changed to 'triclinic'
according to the built-in table from CIF Core dictionary named
'cif_core.dic' version 2.4.1 from 2010-06-29.

Automatic conversion script
Id: cif_fix_values 1646 2011-03-28 12:23:43Z adriana 
;
_cod_database_code 4316099

loop_
_symmetry_equiv_pos_as_xyz
'x, y, z'
'-x, -y, -z'

loop_
_atom_site_label
_atom_site_type_symbol
_atom_site_fract_x
_atom_site_fract_y
_atom_site_fract_z
_atom_site_U_iso_or_equiv
_atom_site_adp_type
_atom_site_occupancy
_atom_site_symmetry_multiplicity
_atom_site_calc_flag
_atom_site_refinement_flags
_atom_site_disorder_assembly
_atom_site_disorder_group
O11 O 0.8318(4) 0.5283(5) 0.4745(4) 0.0270(12) Uani 1 1 d . . .
C20 C 0.8550(6) 0.1505(6) 0.4201(6) 0.0176(15) Uani 1 1 d . . .
H20 H 0.8781 0.2226 0.4947 0.021 Uiso 1 1 calc R . .
C21 C 0.7437(6) 0.0476(6) 0.3729(5) 0.0119(13) Uani 1 1 d . . .
N6 N 0.5321(5) -0.5698(5) 0.3669(5) 0.0183(13) Uani 1 1 d . . .
C18 C 0.9008(6) 0.0435(6) 0.2481(6) 0.0215(16) Uani 1 1 d . . .
H18 H 0.9545 0.0425 0.2080 0.026 Uiso 1 1 calc R . .
C19 C 0.9315(7) 0.1480(7) 0.3588(6) 0.0253(17) Uani 1 1 d . . .
H19 H 1.0060 0.2183 0.3925 0.030 Uiso 1 1 calc R . .
C25 C 0.8886(8) 0.4951(8) 0.3916(7) 0.038(2) Uani 1 1 d . . .
H25A H 0.8791 0.5258 0.3441 0.057 Uiso 1 1 calc R . .
H25B H 0.8556 0.4029 0.3438 0.057 Uiso 1 1 calc R . .
H25C H 0.9700 0.5337 0.4303 0.057 Uiso 1 1 calc R . .
C22 C 0.0944(6) -0.3173(7) 0.2397(7) 0.0280(17) Uani 1 1 d . . .
H22A H 0.0588 -0.3994 0.1667 0.042 Uiso 1 1 calc R . .
H22B H 0.0717 -0.2608 0.2335 0.042 Uiso 1 1 calc R . .
H22C H 0.0694 -0.3289 0.2986 0.042 Uiso 1 1 calc R . .
C24 C 0.8181(8) -0.2872(8) 0.3178(8) 0.040(2) Uani 1 1 d . . .
H24A H 0.8012 -0.2339 0.3000 0.059 Uiso 1 1 calc R . .
H24B H 0.8632 -0.3181 0.2720 0.059 Uiso 1 1 calc R . .
H24C H 0.8614 -0.2375 0.3987 0.059 Uiso 1 1 calc R . .
C23 C 0.7539(8) -0.2565(9) 0.6596(7) 0.041(2) Uani 1 1 d . . .
H23A H 0.7192 -0.2014 0.6851 0.061 Uiso 1 1 calc R . .
H23B H 0.8348 -0.2075 0.7046 0.061 Uiso 1 1 calc R . .
H23C H 0.7151 -0.3258 0.6694 0.061 Uiso 1 1 calc R . .
N3 N 0.3547(10) -0.6792(10) 0.0949(9) 0.114(5) Uani 1 1 d . . .
H15 H 0.575(5) -0.224(6) 0.127(6) 0.000(15) Uiso 1 1 d . . .
H8 H 0.358(6) -0.061(6) 0.228(6) 0.000(17) Uiso 1 1 d . . .
H1 H 0.097(6) -0.576(6) 0.310(6) 0.010(19) Uiso 1 1 d . . .
Cd1 Cd 0.58777(5) -0.36502(5) 0.39796(5) 0.02656(18) Uani 1 1 d . . .
Mn2 Mn 0.39130(8) -0.22413(8) 0.53709(8) 0.0091(2) Uani 1 1 d . . .
Mn3 Mn 0.55261(8) -0.09066(8) 0.42232(8) 0.0086(2) Uani 1 1 d . . .
Mn1 Mn 0.32186(8) -0.36989(8) 0.25535(8) 0.0101(2) Uani 1 1 d . . .
O1 O 0.4218(4) -0.2298(4) 0.4048(3) 0.0100(9) Uani 1 1 d . . .
O5 O 0.4242(4) -0.0168(4) 0.4107(3) 0.0103(9) Uani 1 1 d . . .
O6 O 0.6685(4) 0.0553(4) 0.4344(3) 0.0108(9) Uani 1 1 d . . .
O3 O 0.2385(4) -0.3715(4) 0.4457(4) 0.0135(10) Uani 1 1 d . . .
N10 N 0.2175(5) -0.4460(5) 0.3281(4) 0.0139(12) Uani 1 1 d . . .
O7 O 0.4084(4) -0.2922(4) 0.1820(4) 0.0142(10) Uani 1 1 d . . .
O4 O 0.3602(4) -0.2120(4) 0.6692(4) 0.0129(9) Uani 1 1 d . . .
O2 O 0.2145(4) -0.5056(4) 0.1081(4) 0.0168(10) Uani 1 1 d . . .
O8 O 0.2183(4) -0.2621(4) 0.2703(4) 0.0191(10) Uani 1 1 d . . .
N4 N 0.4847(5) -0.3332(5) 0.5283(5) 0.0165(12) Uani 1 1 d . . .
C17 C 0.7902(6) -0.0592(6) 0.1974(6) 0.0177(15) Uani 1 1 d . . .
H17 H 0.7686 -0.1290 0.1219 0.021 Uiso 1 1 calc R . .
O9 O 0.7427(4) -0.3089(5) 0.5380(4) 0.0251(11) Uani 1 1 d . . .
N12 N 0.5189(5) -0.1909(5) 0.2514(4) 0.0115(11) Uani 1 1 d . . .
N11 N 0.4635(5) 0.0559(5) 0.3634(4) 0.0107(11) Uani 1 1 d . . .
N7 N 0.6700(5) -0.1570(5) 0.4561(5) 0.0132(11) Uani 1 1 d . . .
N1 N 0.4289(5) -0.4651(5) 0.2496(5) 0.0170(12) Uani 1 1 d . . .
N8 N 0.7565(6) -0.0765(6) 0.5376(5) 0.0233(14) Uani 1 1 d . . .
C14 C 0.5584(6) 0.1635(6) 0.2344(5) 0.0132(14) Uani 1 1 d . . .
O10 O 0.7099(5) -0.3960(5) 0.2918(5) 0.0343(14) Uani 1 1 d . . .
C3 C -0.0046(6) -0.7774(6) 0.1052(6) 0.0228(16) Uani 1 1 d . . .
H3 H -0.0339 -0.7976 0.1560 0.027 Uiso 1 1 calc R . .
C1 C 0.1282(6) -0.5593(6) 0.2733(6) 0.0141(14) Uani 1 1 d . . .
C5 C -0.0089(6) -0.8381(6) -0.0869(6) 0.0221(16) Uani 1 1 d . . .
H5 H -0.0415 -0.8998 -0.1665 0.027 Uiso 1 1 calc R . .
C15 C 0.5934(6) -0.1686(6) 0.1992(6) 0.0125(14) Uani 1 1 d . . .
C8 C 0.4087(6) 0.0014(6) 0.2570(6) 0.0138(14) Uani 1 1 d . . .
C16 C 0.7088(6) -0.0604(6) 0.2579(5) 0.0111(13) Uani 1 1 d . . .
C6 C 0.0801(6) -0.7172(6) -0.0459(6) 0.0172(14) Uani 1 1 d . . .
H6 H 0.1082 -0.6982 -0.0978 0.021 Uiso 1 1 calc R . .
C9 C 0.4445(6) 0.0587(6) 0.1931(5) 0.0132(14) Uani 1 1 d . . .
C13 C 0.5864(6) 0.2155(6) 0.1677(6) 0.0172(15) Uani 1 1 d . . .
H13 H 0.6602 0.2840 0.1925 0.021 Uiso 1 1 calc R . .
C12 C 0.5049(7) 0.1658(7) 0.0645(6) 0.0227(16) Uani 1 1 d . . .
H12 H 0.5239 0.2034 0.0227 0.027 Uiso 1 1 calc R . .
C7 C 0.1286(6) -0.6229(6) 0.0728(6) 0.0158(14) Uani 1 1 d . . .
N2 N 0.3948(7) -0.5717(7) 0.1706(6) 0.049(2) Uani 1 1 d . . .
C2 C 0.0864(6) -0.6525(6) 0.1505(5) 0.0144(14) Uani 1 1 d . . .
C11 C 0.3965(7) 0.0616(7) 0.0243(6) 0.0210(16) Uani 1 1 d . . .
H11 H 0.3436 0.0270 -0.0459 0.025 Uiso 1 1 calc R . .
C10 C 0.3669(6) 0.0091(6) 0.0872(6) 0.0200(15) Uani 1 1 d . . .
H10 H 0.2935 -0.0613 0.0592 0.024 Uiso 1 1 calc R . .
N5 N 0.4742(5) -0.3848(5) 0.5807(4) 0.0137(12) Uani 1 1 d . . .
C4 C -0.0510(6) -0.8691(7) -0.0105(6) 0.0260(17) Uani 1 1 d . . .
H4 H -0.1100 -0.9517 -0.0385 0.031 Uiso 1 1 calc R . .
N9 N 0.8405(7) 0.0033(7) 0.6148(7) 0.052(2) Uani 1 1 d . . .

loop_
_atom_site_aniso_label
_atom_site_aniso_U_11
_atom_site_aniso_U_22
_atom_site_aniso_U_33
_atom_site_aniso_U_23
_atom_site_aniso_U_13
_atom_site_aniso_U_12
O11 0.028(3) 0.031(3) 0.038(3) 0.026(3) 0.016(3) 0.017(2)
C20 0.015(4) 0.009(3) 0.021(4) 0.004(3) 0.006(3) 0.005(3)
C21 0.016(3) 0.011(3) 0.015(3) 0.009(3) 0.006(3) 0.009(3)
N6 0.026(3) 0.021(3) 0.023(3) 0.017(3) 0.015(3) 0.018(3)
C18 0.016(4) 0.025(4) 0.034(4) 0.020(3) 0.017(3) 0.012(3)
C19 0.019(4) 0.025(4) 0.029(4) 0.015(3) 0.010(3) 0.009(3)
C25 0.040(5) 0.031(4) 0.041(5) 0.024(4) 0.016(4) 0.010(4)
C22 0.019(4) 0.025(4) 0.039(5) 0.017(4) 0.003(4) 0.013(3)
C24 0.041(5) 0.047(5) 0.049(5) 0.030(5) 0.026(5) 0.030(4)
C23 0.028(5) 0.058(6) 0.032(5) 0.024(4) 0.003(4) 0.020(4)
N3 0.100(9) 0.069(7) 0.081(8) -0.031(6) -0.051(7) 0.069(7)
Cd1 0.0283(3) 0.0255(3) 0.0299(3) 0.0166(3) 0.0099(3) 0.0149(3)
Mn2 0.0112(5) 0.0084(4) 0.0082(5) 0.0051(4) 0.0038(4) 0.0044(4)
Mn3 0.0109(5) 0.0069(4) 0.0089(5) 0.0049(4) 0.0041(4) 0.0044(4)
Mn1 0.0116(5) 0.0082(4) 0.0082(5) 0.0043(4) 0.0015(4) 0.0034(4)
O1 0.012(2) 0.011(2) 0.007(2) 0.0053(17) 0.0041(18) 0.0036(18)
O5 0.013(2) 0.011(2) 0.011(2) 0.0072(18) 0.0046(18) 0.0070(18)
O6 0.011(2) 0.010(2) 0.009(2) 0.0044(18) 0.0045(18) 0.0039(18)
O3 0.014(2) 0.012(2) 0.010(2) 0.0050(18) 0.0031(19) 0.0039(18)
N10 0.017(3) 0.011(3) 0.013(3) 0.006(2) 0.004(2) 0.008(2)
O7 0.014(2) 0.013(2) 0.008(2) 0.0051(18) -0.0023(19) 0.0010(19)
O4 0.013(2) 0.017(2) 0.018(2) 0.013(2) 0.008(2) 0.0085(19)
O2 0.020(3) 0.010(2) 0.009(2) 0.0039(18) 0.001(2) 0.0008(19)
O8 0.014(2) 0.016(2) 0.026(3) 0.009(2) 0.003(2) 0.009(2)
N4 0.025(3) 0.013(3) 0.016(3) 0.009(2) 0.007(3) 0.010(2)
C17 0.026(4) 0.016(3) 0.018(3) 0.011(3) 0.010(3) 0.013(3)
O9 0.024(3) 0.027(3) 0.025(3) 0.017(2) 0.001(2) 0.011(2)
N12 0.015(3) 0.010(2) 0.011(3) 0.006(2) 0.003(2) 0.007(2)
N11 0.015(3) 0.010(2) 0.013(3) 0.009(2) 0.008(2) 0.007(2)
N7 0.013(3) 0.013(3) 0.012(3) 0.006(2) 0.002(2) 0.007(2)
N1 0.024(3) 0.010(3) 0.012(3) 0.002(2) 0.001(2) 0.011(2)
N8 0.027(4) 0.024(3) 0.026(4) 0.013(3) 0.005(3) 0.019(3)
C14 0.021(4) 0.012(3) 0.012(3) 0.006(3) 0.008(3) 0.013(3)
O10 0.028(3) 0.026(3) 0.048(4) 0.018(3) 0.018(3) 0.014(2)
C3 0.018(4) 0.020(3) 0.028(4) 0.014(3) 0.005(3) 0.005(3)
C1 0.012(4) 0.018(3) 0.020(4) 0.015(3) 0.006(3) 0.008(3)
C5 0.017(4) 0.017(3) 0.019(4) 0.002(3) -0.003(3) 0.009(3)
C15 0.019(4) 0.011(3) 0.013(3) 0.008(3) 0.006(3) 0.009(3)
C8 0.014(4) 0.006(3) 0.013(4) 0.002(3) 0.001(3) 0.003(3)
C16 0.014(3) 0.017(3) 0.015(3) 0.014(3) 0.008(3) 0.011(3)
C6 0.018(4) 0.019(3) 0.014(3) 0.007(3) 0.002(3) 0.011(3)
C9 0.024(4) 0.011(3) 0.008(3) 0.006(3) 0.005(3) 0.011(3)
C13 0.028(4) 0.017(3) 0.016(3) 0.012(3) 0.014(3) 0.015(3)
C12 0.035(5) 0.026(4) 0.020(4) 0.017(3) 0.015(3) 0.021(3)
C7 0.009(3) 0.014(3) 0.025(4) 0.010(3) 0.005(3) 0.007(3)
N2 0.045(5) 0.044(5) 0.035(4) -0.002(4) -0.014(4) 0.038(4)
C2 0.015(3) 0.014(3) 0.012(3) 0.008(3) 0.001(3) 0.005(3)
C11 0.031(4) 0.029(4) 0.012(3) 0.013(3) 0.006(3) 0.021(3)
C10 0.024(4) 0.020(3) 0.012(3) 0.008(3) 0.002(3) 0.010(3)
N5 0.014(3) 0.010(3) 0.013(3) 0.002(2) 0.004(2) 0.007(2)
C4 0.018(4) 0.016(3) 0.025(4) 0.005(3) -0.002(3) 0.003(3)
N9 0.049(5) 0.023(4) 0.046(5) 0.005(4) -0.022(4) 0.008(4)

loop_
_atom_type_symbol
_atom_type_description
_atom_type_scat_dispersion_real
_atom_type_scat_dispersion_imag
_atom_type_scat_source
C C 0.0033 0.0016 'International Tables Vol C Tables 4.2.6.8 and 6.1.1.4'
H H 0.0000 0.0000 'International Tables Vol C Tables 4.2.6.8 and 6.1.1.4'
N N 0.0061 0.0033 'International Tables Vol C Tables 4.2.6.8 and 6.1.1.4'
O O 0.0106 0.0060 'International Tables Vol C Tables 4.2.6.8 and 6.1.1.4'
Cl Cl 0.1484 0.1585 'International Tables Vol C Tables 4.2.6.8 and 6.1.1.4'
Mn Mn 0.3368 0.7283 'International Tables Vol C Tables 4.2.6.8 and 6.1.1.4'
Cd Cd -0.8075 1.2024 'International Tables Vol C Tables 4.2.6.8 and 6.1.1.4'

loop_
_geom_angle_atom_site_label_1
_geom_angle_atom_site_label_2
_geom_angle_atom_site_label_3
_geom_angle
_geom_angle_site_symmetry_1
_geom_angle_site_symmetry_3
_geom_angle_publ_flag
C19 C20 C21 120.9(6) . . ?
O6 C21 C20 119.4(5) . . ?
O6 C21 C16 121.6(5) . . ?
C20 C21 C16 118.9(6) . . ?
N5 N6 Cd1 139.5(5) 2_646 . ?
C17 C18 C19 119.3(6) . . ?
C20 C19 C18 121.4(7) . . ?
N1 Cd1 N7 104.7(2) . . ?
N1 Cd1 O10 97.0(2) . . ?
N7 Cd1 O10 90.28(18) . . ?
N1 Cd1 O9 166.79(18) . . ?
N7 Cd1 O9 88.35(18) . . ?
O10 Cd1 O9 80.4(2) . . ?
N1 Cd1 N4 91.8(2) . . ?
N7 Cd1 N4 92.03(18) . . ?
O10 Cd1 N4 170.1(2) . . ?
O9 Cd1 N4 89.99(19) . . ?
N1 Cd1 N6 86.6(2) . . ?
N7 Cd1 N6 168.8(2) . . ?
O10 Cd1 N6 88.46(18) . . ?
O9 Cd1 N6 80.44(19) . . ?
N4 Cd1 N6 87.40(18) . . ?
O4 Mn2 O1 177.31(19) . . ?
O4 Mn2 O3 88.89(18) . . ?
O1 Mn2 O3 91.75(18) . . ?
O4 Mn2 N11 89.49(19) . 2_656 ?
O1 Mn2 N11 89.49(19) . 2_656 ?
O3 Mn2 N11 171.1(2) . 2_656 ?
O4 Mn2 N4 91.74(19) . . ?
O1 Mn2 N4 90.78(19) . . ?
O3 Mn2 N4 96.8(2) . . ?
N11 Mn2 N4 92.0(2) 2_656 . ?
O1 Mn3 O6 171.9(2) . . ?
O1 Mn3 O5 90.95(17) . 2_656 ?
O6 Mn3 O5 89.32(17) . 2_656 ?
O1 Mn3 N12 89.31(19) . . ?
O6 Mn3 N12 89.54(19) . . ?
O5 Mn3 N12 173.8(2) 2_656 . ?
O1 Mn3 N7 92.06(19) . . ?
O6 Mn3 N7 96.08(19) . . ?
O5 Mn3 N7 91.30(19) 2_656 . ?
N12 Mn3 N7 94.9(2) . . ?
O1 Mn3 O5 84.45(17) . . ?
O6 Mn3 O5 87.54(17) . . ?
O5 Mn3 O5 81.49(18) 2_656 . ?
N12 Mn3 O5 92.36(19) . . ?
N7 Mn3 O5 171.91(17) . . ?
O1 Mn3 Mn1 30.32(12) . . ?
O6 Mn3 Mn1 146.68(13) . . ?
O5 Mn3 Mn1 120.33(12) 2_656 . ?
N12 Mn3 Mn1 59.27(15) . . ?
N7 Mn3 Mn1 97.90(14) . . ?
O5 Mn3 Mn1 82.74(11) . . ?
O2 Mn1 O1 176.0(2) . . ?
O2 Mn1 O7 87.86(18) . . ?
O1 Mn1 O7 93.14(17) . . ?
O2 Mn1 N10 90.0(2) . . ?
O1 Mn1 N10 88.56(19) . . ?
O7 Mn1 N10 173.4(2) . . ?
O2 Mn1 N1 94.3(2) . . ?
O1 Mn1 N1 89.51(19) . . ?
O7 Mn1 N1 92.2(2) . . ?
N10 Mn1 N1 94.2(2) . . ?
O2 Mn1 O8 88.61(19) . . ?
O1 Mn1 O8 87.53(18) . . ?
O7 Mn1 O8 87.65(18) . . ?
N10 Mn1 O8 86.1(2) . . ?
N1 Mn1 O8 177.03(18) . . ?
O2 Mn1 Mn3 150.39(13) . . ?
O1 Mn1 Mn3 30.52(12) . . ?
O7 Mn1 Mn3 62.64(13) . . ?
N10 Mn1 Mn3 118.99(15) . . ?
N1 Mn1 Mn3 89.56(14) . . ?
O8 Mn1 Mn3 87.73(12) . . ?
Mn1 O1 Mn2 121.1(2) . . ?
Mn1 O1 Mn3 119.2(2) . . ?
Mn2 O1 Mn3 119.7(2) . . ?
N11 O5 Mn3 112.6(3) . 2_656 ?
N11 O5 Mn3 107.9(3) . . ?
Mn3 O5 Mn3 98.51(18) 2_656 . ?
C21 O6 Mn3 122.3(3) . . ?
N10 O3 Mn2 116.7(3) . . ?
C1 N10 O3 115.3(5) . . ?
C1 N10 Mn1 125.7(5) . . ?
O3 N10 Mn1 118.9(4) . . ?
N12 O7 Mn1 115.1(3) . . ?
C14 O4 Mn2 123.9(4) 2_656 . ?
C7 O2 Mn1 130.0(4) . . ?
C22 O8 Mn1 125.9(4) . . ?
N5 N4 Mn2 122.3(4) . . ?
N5 N4 Cd1 120.1(4) . . ?
Mn2 N4 Cd1 117.2(2) . . ?
C18 C17 C16 121.0(6) . . ?
C23 O9 Cd1 126.1(5) . . ?
C15 N12 O7 116.6(5) . . ?
C15 N12 Mn3 124.8(5) . . ?
O7 N12 Mn3 118.6(4) . . ?
C8 N11 O5 116.2(5) . . ?
C8 N11 Mn2 127.0(4) . 2_656 ?
O5 N11 Mn2 116.4(4) . 2_656 ?
N8 N7 Mn3 115.9(4) . . ?
N8 N7 Cd1 121.1(5) . . ?
Mn3 N7 Cd1 116.6(2) . . ?
N2 N1 Cd1 121.3(5) . . ?
N2 N1 Mn1 118.4(5) . . ?
Cd1 N1 Mn1 120.1(2) . . ?
N9 N8 N7 177.9(8) . . ?
O4 C14 C13 118.8(6) 2_656 . ?
O4 C14 C9 123.5(5) 2_656 . ?
C13 C14 C9 117.7(6) . . ?
C24 O10 Cd1 120.5(4) . . ?
C4 C3 C2 121.9(7) . . ?
N10 C1 C2 125.7(6) . . ?
C6 C5 C4 120.7(6) . . ?
N12 C15 C16 123.4(6) . . ?
N11 C8 C9 123.0(6) . . ?
C17 C16 C21 118.5(6) . . ?
C17 C16 C15 118.5(6) . . ?
C21 C16 C15 123.0(6) . . ?
C5 C6 C7 120.4(6) . . ?
C10 C9 C14 119.5(6) . . ?
C10 C9 C8 119.4(6) . . ?
C14 C9 C8 121.1(6) . . ?
C12 C13 C14 120.9(6) . . ?
C11 C12 C13 120.3(6) . . ?
O2 C7 C6 117.9(6) . . ?
O2 C7 C2 122.6(6) . . ?
C6 C7 C2 119.5(6) . . ?
N3 N2 N1 175.4(12) . . ?
C7 C2 C3 118.4(6) . . ?
C7 C2 C1 122.8(6) . . ?
C3 C2 C1 118.7(6) . . ?
C10 C11 C12 120.0(7) . . ?
C11 C10 C9 121.5(7) . . ?
N6 N5 N4 177.7(7) 2_646 . ?
C3 C4 C5 119.1(6) . . ?

loop_
_geom_bond_atom_site_label_1
_geom_bond_atom_site_label_2
_geom_bond_distance
_geom_bond_site_symmetry_2
_geom_bond_publ_flag
O11 C25 1.404(9) . ?
C20 C19 1.364(10) . ?
C20 C21 1.382(9) . ?
C21 O6 1.354(7) . ?
C21 C16 1.420(9) . ?
N6 N5 1.147(7) 2_646 ?
N6 Cd1 2.372(5) . ?
C18 C17 1.372(10) . ?
C18 C19 1.376(10) . ?
C22 O8 1.431(8) . ?
C24 O10 1.451(9) . ?
C23 O9 1.450(9) . ?
N3 N2 1.160(11) . ?
Cd1 N1 2.224(6) . ?
Cd1 N7 2.250(5) . ?
Cd1 O10 2.280(5) . ?
Cd1 O9 2.309(5) . ?
Cd1 N4 2.313(5) . ?
Mn2 O4 1.852(4) . ?
Mn2 O1 1.880(4) . ?
Mn2 O3 1.925(4) . ?
Mn2 N11 1.986(5) 2_656 ?
Mn2 N4 2.230(6) . ?
Mn3 O1 1.883(4) . ?
Mn3 O6 1.886(4) . ?
Mn3 O5 1.970(4) 2_656 ?
Mn3 N12 1.987(5) . ?
Mn3 N7 2.191(6) . ?
Mn3 O5 2.306(4) . ?
Mn3 Mn1 3.2384(14) . ?
Mn1 O2 1.870(4) . ?
Mn1 O1 1.872(4) . ?
Mn1 O7 1.926(4) . ?
Mn1 N10 2.018(5) . ?
Mn1 N1 2.233(6) . ?
Mn1 O8 2.308(5) . ?
O5 N11 1.396(6) . ?
O5 Mn3 1.970(4) 2_656 ?
O3 N10 1.375(6) . ?
N10 C1 1.286(8) . ?
O7 N12 1.377(7) . ?
O4 C14 1.333(8) 2_656 ?
O2 C7 1.346(7) . ?
N4 N5 1.212(7) . ?
C17 C16 1.407(9) . ?
N12 C15 1.288(8) . ?
N11 C8 1.277(9) . ?
N11 Mn2 1.986(5) 2_656 ?
N7 N8 1.194(8) . ?
N1 N2 1.177(8) . ?
N8 N9 1.150(9) . ?
C14 O4 1.333(8) 2_656 ?
C14 C13 1.403(9) . ?
C14 C9 1.423(9) . ?
C3 C4 1.357(10) . ?
C3 C2 1.406(9) . ?
C1 C2 1.432(9) . ?
C5 C6 1.374(9) . ?
C5 C4 1.394(10) . ?
C15 C16 1.435(9) . ?
C8 C9 1.434(9) . ?
C6 C7 1.393(9) . ?
C9 C10 1.400(9) . ?
C13 C12 1.397(10) . ?
C12 C11 1.377(10) . ?
C7 C2 1.401(9) . ?
C11 C10 1.361(9) . ?
N5 N6 1.147(7) 2_646 ?
